data_1504943
loop_
_publ_author_name
'Chen, I-Hon'
'Oisaki, Kounosuke'
'Kanai, Motomu'
'Shibasaki, Masakatsu'

_publ_section_title
;
 Cu(I)-catalyzed hetero-Diels-Alder reaction between Danishefsky-type
 siloxy dienes and ketones.
;
_journal_issue 22
_journal_name_full 'Organic letters'
_journal_page_first 5151
_journal_page_last 5154
_journal_paper_doi 10.1021/ol802134a
_journal_volume 10
_journal_year 2008
_chemical_absolute_configuration 'CHOOSE rm ad rmad syn or unk'
_chemical_formula_moiety 'C13 H14 O2 '
_chemical_formula_sum 'C13 H14 O2'
_chemical_formula_weight 202.25
_space_group_IT_number 19
_symmetry_cell_setting orthorhombic
_symmetry_Int_Tables_number 19
_symmetry_space_group_name_Hall 'P 2ac 2ab'
_symmetry_space_group_name_H-M 'P 21 21 21'
_cell_angle_alpha 90.0000
_cell_angle_beta 90.0000
_cell_angle_gamma 90.0000
_cell_formula_units_Z 4
_cell_length_a 6.31022(14)
_cell_length_b 8.28482(18)
_cell_length_c 20.7306(5)
_cell_measurement_reflns_used 9796
_cell_measurement_temperature 93.1
_cell_measurement_theta_max 68.2
_cell_measurement_theta_min 4.3
_cell_volume 1083.78(4)
_computing_cell_refinement PROCESS-AUTO
_computing_data_collection PROCESS-AUTO
_computing_data_reduction CrystalStructure
_computing_publication_material 'CrystalStructure 3.8'
_computing_structure_refinement CRYSTALS
_computing_structure_solution SIR92
_diffrn_detector_area_resol_mean 10.00
_diffrn_measured_fraction_theta_full 0.998
_diffrn_measured_fraction_theta_max 0.998
_diffrn_measurement_device_type 'Rigaku RAXIS-RAPID'
_diffrn_measurement_method \w
_diffrn_radiation_type 'Cu K\a'
_diffrn_radiation_wavelength 1.54187
_diffrn_reflns_av_R_equivalents 0.033
_diffrn_reflns_limit_h_max 7
_diffrn_reflns_limit_h_min -7
_diffrn_reflns_limit_k_max 9
_diffrn_reflns_limit_k_min -9
_diffrn_reflns_limit_l_max 24
_diffrn_reflns_limit_l_min -24
_diffrn_reflns_number 12036
_diffrn_reflns_theta_full 68.21
_diffrn_reflns_theta_max 68.21
_exptl_absorpt_coefficient_mu 0.660
_exptl_absorpt_correction_T_max 0.874
_exptl_absorpt_correction_T_min 0.775
_exptl_absorpt_correction_type multi-scan
_exptl_absorpt_process_details
;
    Higashi, T. (1995). Program for Absorption Correction.
    Rigaku Corporation, Tokyo, Japan.
;
_exptl_crystal_colour colorless
_exptl_crystal_density_diffrn 1.239
_exptl_crystal_density_method 'not measured'
_exptl_crystal_description block
_exptl_crystal_F_000 432.00
_exptl_crystal_size_max 0.35
_exptl_crystal_size_mid 0.24
_exptl_crystal_size_min 0.20
_refine_diff_density_max 1.09
_refine_diff_density_min -0.65
_refine_ls_abs_structure_details 'Flack, H. D. (1983), Acta Cryst. A39, 876-881.  792 Friedel Pairs'
_refine_ls_abs_structure_Flack 0.0(4)
_refine_ls_extinction_method none
_refine_ls_goodness_of_fit_ref 0.953
_refine_ls_hydrogen_treatment refall
_refine_ls_number_parameters 151
_refine_ls_number_reflns 1970
_refine_ls_R_factor_gt 0.0644
_refine_ls_shift/su_max 0.0093
_refine_ls_structure_factor_coef Fsqd
_refine_ls_weighting_details 'w = 1/[0.0131Fo^2^ + 1.0000\s(Fo^2^)]/(4Fo^2^)'
_refine_ls_weighting_scheme calc
_refine_ls_wR_factor_ref 0.2311
_reflns_number_gt 1871
_reflns_number_total 1970
_reflns_threshold_expression F^2^>2.0\s(F^2^)
_cod_data_source_file ol802134a_si_001.cif
_cod_data_source_block '_080830-p-tolyl'
_cod_original_formula_sum 'C13 H14 O2 '
_cod_database_code 1504943

loop_
_symmetry_equiv_pos_site_id
_symmetry_equiv_pos_as_xyz
1 +X,+Y,+Z
2 1/2+X,1/2-Y,-Z
3 -X,1/2+Y,1/2-Z
4 1/2-X,-Y,1/2+Z

loop_
_atom_site_label
_atom_site_type_symbol
_atom_site_fract_x
_atom_site_fract_y
_atom_site_fract_z
_atom_site_U_iso_or_equiv
_atom_site_adp_type
_atom_site_occupancy
_atom_site_symmetry_multiplicity
_atom_site_calc_flag
_atom_site_refinement_flags
O(1) O 0.2823(3) 0.1891(2) 0.85811(9) 0.0242(5) Uani 1.00 1 d .
O(2) O 0.1410(3) 0.4503(2) 0.69627(10) 0.0354(6) Uani 1.00 1 d .
C(3) C 0.1502(4) 0.6272(3) 0.87049(13) 0.0229(6) Uani 1.00 1 d .
C(4) C 0.4418(4) 0.7609(3) 0.92473(12) 0.0249(6) Uani 1.00 1 d .
C(5) C 0.2482(4) 0.7673(3) 0.89189(14) 0.0254(6) Uani 1.00 1 d .
C(6) C 0.2412(4) 0.4761(3) 0.88092(12) 0.0204(6) Uani 1.00 1 d .
C(7) C 0.3712(4) 0.2633(3) 0.75005(14) 0.0312(7) Uani 1.00 1 d .
C(8) C 0.1248(4) 0.3204(3) 0.86109(13) 0.0223(6) Uani 1.00 1 d .
C(9) C 0.0187(4) 0.3348(3) 0.79558(13) 0.0259(7) Uani 1.00 1 d .
C(10) C 0.4036(4) 0.1800(3) 0.80394(15) 0.0262(6) Uani 1.00 1 d .
C(11) C 0.5260(3) 0.6098(3) 0.93555(14) 0.0256(6) Uani 1.00 1 d .
C(12) C 0.5498(5) 0.9122(3) 0.94709(14) 0.0310(7) Uani 1.00 1 d .
C(13) C 0.1798(5) 0.3601(3) 0.74254(13) 0.0282(6) Uani 1.00 1 d .
C(14) C 0.4324(5) 0.4686(3) 0.91425(14) 0.0279(6) Uani 1.00 1 d .
C(15) C -0.0242(4) 0.2682(3) 0.91358(15) 0.0295(7) Uani 1.00 1 d .
H(1) H 0.0181 0.6337 0.8486 0.027 Uiso 1.00 1 c R
H(2) H 0.1839 0.8692 0.8844 0.030 Uiso 1.00 1 c R
H(3) H 0.4732 0.2603 0.7164 0.037 Uiso 1.00 1 c R
H(4) H 0.5203 0.1076 0.8046 0.032 Uiso 1.00 1 c R
H(5) H 0.6562 0.6030 0.9584 0.030 Uiso 1.00 1 c R
H(6) H 0.4972 0.3670 0.9222 0.033 Uiso 1.00 1 c R
H(7) H -0.0571 0.2381 0.7871 0.031 Uiso 1.00 1 c R
H(8) H -0.0772 0.4232 0.7964 0.031 Uiso 1.00 1 c R
H(9) H 0.6412 0.9511 0.9142 0.037 Uiso 1.00 1 c R
H(10) H 0.6302 0.8896 0.9848 0.037 Uiso 1.00 1 c R
H(11) H 0.4459 0.9916 0.9567 0.038 Uiso 1.00 1 c R
H(12) H -0.1358 0.2072 0.8949 0.036 Uiso 1.00 1 c R
H(13) H -0.0813 0.3606 0.9345 0.036 Uiso 1.00 1 c R
H(14) H 0.0488 0.2036 0.9442 0.036 Uiso 1.00 1 c R

loop_
_atom_site_aniso_label
_atom_site_aniso_U_11
_atom_site_aniso_U_22
_atom_site_aniso_U_33
_atom_site_aniso_U_12
_atom_site_aniso_U_13
_atom_site_aniso_U_23
O(1) 0.0329(11) 0.0176(9) 0.0221(10) 0.0022(7) 0.0032(8) 0.0000(7)
O(2) 0.0559(14) 0.0225(10) 0.0280(11) -0.0061(9) -0.0112(10) 0.0042(8)
C(3) 0.0278(14) 0.0199(11) 0.0211(12) 0.0042(10) -0.0025(9) 0.0008(10)
C(4) 0.0397(15) 0.0204(12) 0.0146(12) -0.0046(12) 0.0036(10) -0.0009(9)
C(5) 0.0368(14) 0.0181(12) 0.0215(12) 0.0030(10) 0.0018(11) 0.0032(11)
C(6) 0.0240(13) 0.0198(13) 0.0173(12) -0.0003(9) 0.0002(10) 0.0005(10)
C(7) 0.0393(16) 0.0295(14) 0.0250(13) -0.0049(12) 0.0091(12) -0.0015(12)
C(8) 0.0265(14) 0.0161(12) 0.0243(14) 0.0034(10) 0.0055(11) 0.0012(10)
C(9) 0.0337(15) 0.0152(11) 0.0290(15) -0.0019(10) -0.0071(12) -0.0030(10)
C(10) 0.0203(12) 0.0236(12) 0.0346(15) 0.0027(10) 0.0042(11) -0.0058(11)
C(11) 0.0169(12) 0.0305(14) 0.0294(13) -0.0043(11) -0.0093(10) -0.0009(12)
C(12) 0.0472(17) 0.0229(13) 0.0229(13) -0.0062(12) -0.0049(12) -0.0001(10)
C(13) 0.0502(17) 0.0156(11) 0.0188(13) -0.0059(12) -0.0066(12) -0.0022(10)
C(14) 0.0359(15) 0.0182(12) 0.0295(14) 0.0050(10) -0.0022(12) -0.0005(10)
C(15) 0.0310(14) 0.0271(14) 0.0303(14) -0.0039(11) 0.0060(11) -0.0019(12)

loop_
_atom_type_symbol
_atom_type_description
_atom_type_scat_dispersion_real
_atom_type_scat_dispersion_imag
_atom_type_scat_source
C C 0.018 0.009
;
International Tables for Crystallography
(1992, Vol. C, Tables 4.2.6.8 and 6.1.1.4)
;
H H 0.000 0.000
;
International Tables for Crystallography
(1992, Vol. C, Table 6.1.1.4)
;
O O 0.049 0.032
;
International Tables for Crystallography
(1992, Vol. C, Tables 4.2.6.8 and 6.1.1.4)
;

loop_
_geom_angle_atom_site_label_1
_geom_angle_atom_site_label_2
_geom_angle_atom_site_label_3
_geom_angle
_geom_angle_publ_flag
C(8) O(1) C(10) 117.0(2) yes
C(5) C(3) C(6) 121.2(2) yes
C(5) C(4) C(11) 116.7(2) yes
C(5) C(4) C(12) 121.0(2) yes
C(11) C(4) C(12) 122.2(2) yes
C(3) C(5) C(4) 120.9(2) yes
C(3) C(6) C(8) 120.9(2) yes
C(3) C(6) C(14) 118.3(2) yes
C(8) C(6) C(14) 120.6(2) yes
C(10) C(7) C(13) 120.2(2) yes
O(1) C(8) C(6) 107.9(2) yes
O(1) C(8) C(9) 108.5(2) yes
O(1) C(8) C(15) 103.9(2) yes
C(6) C(8) C(9) 112.5(2) yes
C(6) C(8) C(15) 110.3(2) yes
C(9) C(8) C(15) 113.3(2) yes
C(8) C(9) C(13) 111.4(2) yes
O(1) C(10) C(7) 125.3(2) yes
C(4) C(11) C(14) 123.5(2) yes
O(2) C(13) C(7) 125.3(2) yes
O(2) C(13) C(9) 120.9(2) yes
C(7) C(13) C(9) 113.8(2) yes
C(6) C(14) C(11) 119.4(2) yes
C(5) C(3) H(1) 119.8 no
C(6) C(3) H(1) 119.1 no
C(3) C(5) H(2) 120.0 no
C(4) C(5) H(2) 119.1 no
C(10) C(7) H(3) 120.0 no
C(13) C(7) H(3) 119.8 no
C(8) C(9) H(7) 108.7 no
C(8) C(9) H(8) 108.9 no
C(13) C(9) H(7) 108.7 no
C(13) C(9) H(8) 109.6 no
H(7) C(9) H(8) 109.5 no
O(1) C(10) H(4) 117.3 no
C(7) C(10) H(4) 117.4 no
C(4) C(11) H(5) 117.9 no
C(14) C(11) H(5) 118.6 no
C(4) C(12) H(9) 109.7 no
C(4) C(12) H(10) 109.4 no
C(4) C(12) H(11) 109.3 no
H(9) C(12) H(10) 109.5 no
H(9) C(12) H(11) 109.5 no
H(10) C(12) H(11) 109.5 no
C(6) C(14) H(6) 119.9 no
C(11) C(14) H(6) 120.7 no
C(8) C(15) H(12) 108.7 no
C(8) C(15) H(13) 109.6 no
C(8) C(15) H(14) 110.1 no
H(12) C(15) H(13) 109.5 no
H(12) C(15) H(14) 109.5 no
H(13) C(15) H(14) 109.5 no

loop_
_geom_bond_atom_site_label_1
_geom_bond_atom_site_label_2
_geom_bond_distance
_geom_bond_publ_flag
O(1) C(8) 1.475(3) yes
O(1) C(10) 1.361(3) yes
O(2) C(13) 1.240(3) yes
C(3) C(5) 1.388(3) yes
C(3) C(6) 1.394(3) yes
C(4) C(5) 1.399(4) yes
C(4) C(11) 1.379(4) yes
C(4) C(12) 1.500(4) yes
C(6) C(8) 1.540(3) yes
C(6) C(14) 1.392(4) yes
C(7) C(10) 1.329(4) yes
C(7) C(13) 1.458(4) yes
C(8) C(9) 1.519(3) yes
C(8) C(15) 1.501(4) yes
C(9) C(13) 1.512(4) yes
C(11) C(14) 1.383(4) yes
C(3) H(1) 0.950 no
C(5) H(2) 0.950 no
C(7) H(3) 0.950 no
C(9) H(7) 0.950 no
C(9) H(8) 0.950 no
C(10) H(4) 0.950 no
C(11) H(5) 0.950 no
C(12) H(9) 0.950 no
C(12) H(10) 0.950 no
C(12) H(11) 0.950 no
C(14) H(6) 0.950 no
C(15) H(12) 0.950 no
C(15) H(13) 0.950 no
C(15) H(14) 0.950 no

loop_
_geom_contact_atom_site_label_1
_geom_contact_atom_site_label_2
_geom_contact_distance
_geom_contact_site_symmetry_2
O(1) O(2) 3.510(2) 3_546
O(1) C(5) 3.571(3) 1_545
O(1) C(6) 2.438(3) .
O(1) C(7) 2.390(3) .
O(1) C(9) 2.430(3) .
O(1) C(12) 3.394(3) 1_545
O(1) C(13) 2.858(3) .
O(1) C(14) 2.760(3) .
O(1) C(15) 2.344(3) .
O(2) O(1) 3.510(2) 3_556
O(2) C(3) 3.529(3) 3_546
O(2) C(5) 3.416(3) 3_546
O(2) C(7) 2.399(3) .
O(2) C(8) 3.584(3) .
O(2) C(9) 2.398(3) .
O(2) C(9) 3.346(3) 3_556
O(2) C(10) 3.570(3) .
O(2) C(10) 3.447(3) 3_656
O(2) C(12) 3.569(3) 3_646
O(2) C(15) 3.559(3) 3_556
C(3) O(2) 3.529(3) 3_556
C(3) C(4) 2.424(4) .
C(3) C(8) 2.555(3) .
C(3) C(9) 2.995(3) .
C(3) C(11) 2.732(3) .
C(3) C(13) 3.460(3) .
C(3) C(14) 2.392(4) .
C(3) C(15) 3.295(3) .
C(4) C(3) 2.424(4) .
C(4) C(6) 2.828(3) .
C(4) C(14) 2.432(3) .
C(5) O(1) 3.571(3) 1_565
C(5) O(2) 3.416(3) 3_556
C(5) C(6) 2.423(3) .
C(5) C(11) 2.365(3) .
C(5) C(12) 2.524(4) .
C(5) C(14) 2.773(4) .
C(6) O(1) 2.438(3) .
C(6) C(4) 2.828(3) .
C(6) C(5) 2.423(3) .
C(6) C(7) 3.338(3) .
C(6) C(9) 2.544(3) .
C(6) C(10) 3.101(3) .
C(6) C(11) 2.396(3) .
C(6) C(13) 3.050(3) .
C(6) C(15) 2.496(3) .
C(7) O(1) 2.390(3) .
C(7) O(2) 2.399(3) .
C(7) C(6) 3.338(3) .
C(7) C(8) 2.818(4) .
C(7) C(9) 2.488(4) .
C(8) O(2) 3.584(3) .
C(8) C(3) 2.555(3) .
C(8) C(7) 2.818(4) .
C(8) C(10) 2.419(3) .
C(8) C(13) 2.504(3) .
C(8) C(14) 2.548(4) .
C(9) O(1) 2.430(3) .
C(9) O(2) 2.398(3) .
C(9) O(2) 3.346(3) 3_546
C(9) C(3) 2.995(3) .
C(9) C(6) 2.544(3) .
C(9) C(7) 2.488(4) .
C(9) C(10) 2.752(3) .
C(9) C(15) 2.522(4) .
C(10) O(2) 3.570(3) .
C(10) O(2) 3.447(3) 3_646
C(10) C(6) 3.101(3) .
C(10) C(8) 2.419(3) .
C(10) C(9) 2.752(3) .
C(10) C(13) 2.417(4) .
C(10) C(14) 3.314(4) .
C(11) C(3) 2.732(3) .
C(11) C(5) 2.365(3) .
C(11) C(6) 2.396(3) .
C(11) C(12) 2.521(4) .
C(12) O(1) 3.394(3) 1_565
C(12) O(2) 3.569(3) 3_656
C(12) C(5) 2.524(4) .
C(12) C(11) 2.521(4) .
C(13) O(1) 2.858(3) .
C(13) C(3) 3.460(3) .
C(13) C(6) 3.050(3) .
C(13) C(8) 2.504(3) .
C(13) C(10) 2.417(4) .
C(14) O(1) 2.760(3) .
C(14) C(3) 2.392(4) .
C(14) C(4) 2.432(3) .
C(14) C(5) 2.773(4) .
C(14) C(8) 2.548(4) .
C(14) C(10) 3.314(4) .
C(14) C(15) 3.325(4) .
C(15) O(1) 2.344(3) .
C(15) O(2) 3.559(3) 3_546
C(15) C(3) 3.295(3) .
C(15) C(6) 2.496(3) .
C(15) C(9) 2.522(4) .
C(15) C(14) 3.325(4) .
O(1) H(2) 2.776 1_545
O(1) H(3) 3.230 .
O(1) H(4) 1.986 .
O(1) H(6) 2.404 .
O(1) H(7) 2.630 .
O(1) H(8) 3.247 .
O(1) H(9) 3.220 1_545
O(1) H(11) 2.814 1_545
O(1) H(12) 2.750 .
O(1) H(13) 3.128 .
O(1) H(14) 2.317 .
O(2) H(1) 3.590 .
O(2) H(1) 2.959 3_546
O(2) H(2) 2.729 3_546
O(2) H(3) 2.654 .
O(2) H(4) 2.503 3_656
O(2) H(7) 2.863 .
O(2) H(7) 2.467 3_556
O(2) H(8) 2.502 .
O(2) H(9) 2.670 3_646
O(2) H(12) 2.846 3_556
C(3) H(2) 2.036 .
C(3) H(3) 3.179 3_656
C(3) H(6) 3.254 .
C(3) H(7) 3.444 3_556
C(3) H(8) 2.697 .
C(3) H(10) 3.007 2_467
C(3) H(13) 2.962 .
C(4) H(1) 3.278 .
C(4) H(2) 2.038 .
C(4) H(3) 2.974 3_656
C(4) H(5) 2.007 .
C(4) H(5) 3.223 2_467
C(4) H(6) 3.283 .
C(4) H(9) 2.028 .
C(4) H(10) 2.024 .
C(4) H(10) 2.990 2_467
C(4) H(11) 2.023 .
C(5) H(1) 2.034 .
C(5) H(3) 2.851 3_656
C(5) H(5) 3.222 .
C(5) H(5) 3.335 2_467
C(5) H(9) 2.946 .
C(5) H(10) 3.247 .
C(5) H(10) 2.963 2_467
C(5) H(11) 2.611 .
C(6) H(1) 2.033 .
C(6) H(2) 3.278 .
C(6) H(3) 3.586 3_656
C(6) H(5) 3.247 .
C(6) H(6) 2.039 .
C(6) H(7) 3.349 .
C(6) H(8) 2.701 .
C(6) H(10) 3.079 2_467
C(6) H(12) 3.272 .
C(6) H(13) 2.508 .
C(6) H(14) 2.879 .
C(7) H(1) 3.373 3_546
C(7) H(4) 1.957 .
C(7) H(4) 3.145 3_656
C(7) H(7) 2.818 .
C(7) H(8) 3.269 .
C(7) H(8) 3.508 3_546
C(8) H(1) 2.694 .
C(8) H(4) 3.272 .
C(8) H(6) 2.698 .
C(8) H(7) 2.033 .
C(8) H(8) 2.036 .
C(8) H(12) 2.018 .
C(8) H(13) 2.028 .
C(8) H(14) 2.033 .
C(9) H(1) 2.709 .
C(9) H(1) 3.431 3_546
C(9) H(3) 3.362 .
C(9) H(12) 2.511 .
C(9) H(13) 2.955 .
C(9) H(14) 3.273 .
C(10) H(2) 3.366 1_545
C(10) H(3) 1.983 .
C(10) H(3) 3.588 3_646
C(10) H(6) 2.960 .
C(10) H(7) 2.967 .
C(10) H(7) 3.455 1_655
C(10) H(9) 3.326 1_545
C(10) H(11) 3.540 1_545
C(10) H(12) 3.471 1_655
C(11) H(1) 3.596 1_655
C(11) H(2) 3.226 .
C(11) H(3) 3.387 3_656
C(11) H(6) 2.038 .
C(11) H(9) 2.953 .
C(11) H(10) 2.616 .
C(11) H(10) 2.995 2_467
C(11) H(11) 3.233 .
C(11) H(11) 3.567 2_567
C(11) H(13) 3.225 1_655
C(12) H(2) 2.674 .
C(12) H(4) 3.373 1_565
C(12) H(5) 2.658 .
C(12) H(5) 3.166 2_467
C(12) H(12) 3.329 1_665
C(12) H(13) 3.203 2_567
C(13) H(1) 3.319 .
C(13) H(1) 2.941 3_546
C(13) H(2) 3.492 3_546
C(13) H(3) 2.099 .
C(13) H(4) 3.263 .
C(13) H(4) 2.956 3_656
C(13) H(7) 2.028 .
C(13) H(7) 3.284 3_556
C(13) H(8) 2.038 .
C(13) H(9) 3.521 3_646
C(14) H(1) 3.249 .
C(14) H(5) 2.018 .
C(14) H(10) 3.066 2_467
C(14) H(12) 3.503 1_655
C(14) H(13) 3.389 .
C(14) H(13) 3.223 1_655
C(14) H(14) 3.326 .
C(14) H(14) 3.344 2_557
C(15) H(1) 3.324 .
C(15) H(5) 3.553 1_455
C(15) H(6) 3.134 1_455
C(15) H(6) 3.395 .
C(15) H(6) 3.587 2_457
C(15) H(7) 2.642 .
C(15) H(8) 2.767 .
C(15) H(9) 3.371 1_445
C(15) H(11) 3.351 2_467
H(1) O(2) 3.590 .
H(1) O(2) 2.959 3_556
H(1) C(4) 3.278 .
H(1) C(5) 2.034 .
H(1) C(6) 2.033 .
H(1) C(7) 3.373 3_556
H(1) C(8) 2.694 .
H(1) C(9) 2.709 .
H(1) C(9) 3.431 3_556
H(1) C(11) 3.596 1_455
H(1) C(13) 3.319 .
H(1) C(13) 2.941 3_556
H(1) C(14) 3.249 .
H(1) C(15) 3.324 .
H(1) H(2) 2.334 .
H(1) H(3) 3.540 3_556
H(1) H(5) 3.234 1_455
H(1) H(7) 3.549 .
H(1) H(7) 2.954 3_556
H(1) H(8) 2.139 .
H(1) H(10) 3.531 2_467
H(1) H(13) 2.946 .
H(2) O(1) 2.776 1_565
H(2) O(2) 2.729 3_556
H(2) C(3) 2.036 .
H(2) C(4) 2.038 .
H(2) C(6) 3.278 .
H(2) C(10) 3.366 1_565
H(2) C(11) 3.226 .
H(2) C(12) 2.674 .
H(2) C(13) 3.492 3_556
H(2) H(1) 2.334 .
H(2) H(3) 3.139 3_656
H(2) H(4) 3.338 1_565
H(2) H(5) 3.272 2_467
H(2) H(9) 3.545 1_455
H(2) H(9) 3.028 .
H(2) H(10) 3.506 .
H(2) H(10) 3.474 2_467
H(2) H(11) 2.452 .
H(2) H(12) 3.458 1_565
H(2) H(14) 3.153 1_565
H(3) O(1) 3.230 .
H(3) O(2) 2.654 .
H(3) C(3) 3.179 3_646
H(3) C(4) 2.974 3_646
H(3) C(5) 2.851 3_646
H(3) C(6) 3.586 3_646
H(3) C(9) 3.362 .
H(3) C(10) 1.983 .
H(3) C(10) 3.588 3_656
H(3) C(11) 3.387 3_646
H(3) C(13) 2.099 .
H(3) H(1) 3.540 3_546
H(3) H(2) 3.139 3_646
H(3) H(4) 2.244 .
H(3) H(4) 2.910 3_656
H(3) H(7) 3.312 1_655
H(3) H(8) 3.553 1_655
H(3) H(9) 3.216 3_646
H(4) O(1) 1.986 .
H(4) O(2) 2.503 3_646
H(4) C(7) 1.957 .
H(4) C(7) 3.145 3_646
H(4) C(8) 3.272 .
H(4) C(12) 3.373 1_545
H(4) C(13) 3.263 .
H(4) C(13) 2.956 3_646
H(4) H(2) 3.338 1_545
H(4) H(3) 2.244 .
H(4) H(3) 2.910 3_646
H(4) H(6) 3.253 .
H(4) H(7) 2.900 1_655
H(4) H(9) 2.724 1_545
H(4) H(11) 3.328 1_545
H(4) H(12) 2.981 1_655
H(5) C(4) 2.007 .
H(5) C(4) 3.223 2_567
H(5) C(5) 3.222 .
H(5) C(5) 3.335 2_567
H(5) C(6) 3.247 .
H(5) C(12) 2.658 .
H(5) C(12) 3.166 2_567
H(5) C(14) 2.018 .
H(5) C(15) 3.553 1_655
H(5) H(1) 3.234 1_655
H(5) H(2) 3.272 2_567
H(5) H(6) 2.322 .
H(5) H(9) 3.028 .
H(5) H(10) 2.442 .
H(5) H(10) 3.523 2_467
H(5) H(10) 3.215 2_567
H(5) H(11) 3.483 .
H(5) H(11) 2.657 2_567
H(5) H(13) 2.650 1_655
H(5) H(14) 3.315 2_557
H(6) O(1) 2.404 .
H(6) C(3) 3.254 .
H(6) C(4) 3.283 .
H(6) C(6) 2.039 .
H(6) C(8) 2.698 .
H(6) C(10) 2.960 .
H(6) C(11) 2.038 .
H(6) C(15) 3.395 .
H(6) C(15) 3.134 1_655
H(6) C(15) 3.587 2_557
H(6) H(4) 3.253 .
H(6) H(5) 2.322 .
H(6) H(9) 3.567 1_545
H(6) H(11) 3.207 1_545
H(6) H(12) 2.727 1_655
H(6) H(13) 2.672 1_655
H(6) H(13) 3.554 2_557
H(6) H(14) 3.170 .
H(6) H(14) 2.849 2_557
H(7) O(1) 2.630 .
H(7) O(2) 2.863 .
H(7) O(2) 2.467 3_546
H(7) C(3) 3.444 3_546
H(7) C(6) 3.349 .
H(7) C(7) 2.818 .
H(7) C(8) 2.033 .
H(7) C(10) 3.455 1_455
H(7) C(10) 2.967 .
H(7) C(13) 2.028 .
H(7) C(13) 3.284 3_546
H(7) C(15) 2.642 .
H(7) H(1) 3.549 .
H(7) H(1) 2.954 3_546
H(7) H(3) 3.312 1_455
H(7) H(4) 2.900 1_455
H(7) H(8) 1.551 .
H(7) H(8) 3.244 3_546
H(7) H(12) 2.302 .
H(7) H(13) 3.222 .
H(7) H(14) 3.337 .
H(8) O(1) 3.247 .
H(8) O(2) 2.502 .
H(8) C(3) 2.697 .
H(8) C(6) 2.701 .
H(8) C(7) 3.269 .
H(8) C(7) 3.508 3_556
H(8) C(8) 2.036 .
H(8) C(13) 2.038 .
H(8) C(15) 2.767 .
H(8) H(1) 2.139 .
H(8) H(3) 3.553 1_455
H(8) H(7) 1.551 .
H(8) H(7) 3.244 3_556
H(8) H(12) 2.739 .
H(8) H(13) 2.908 .
H(9) O(1) 3.220 1_565
H(9) O(2) 2.670 3_656
H(9) C(4) 2.028 .
H(9) C(5) 2.946 .
H(9) C(10) 3.326 1_565
H(9) C(11) 2.953 .
H(9) C(13) 3.521 3_656
H(9) C(15) 3.371 1_665
H(9) H(2) 3.028 .
H(9) H(2) 3.545 1_655
H(9) H(3) 3.216 3_656
H(9) H(4) 2.724 1_565
H(9) H(5) 3.028 .
H(9) H(6) 3.567 1_565
H(9) H(10) 1.551 .
H(9) H(11) 1.551 .
H(9) H(12) 2.577 1_665
H(9) H(14) 3.374 1_665
H(10) C(3) 3.007 2_567
H(10) C(4) 2.024 .
H(10) C(4) 2.990 2_567
H(10) C(5) 3.247 .
H(10) C(5) 2.963 2_567
H(10) C(6) 3.079 2_567
H(10) C(11) 2.616 .
H(10) C(11) 2.995 2_567
H(10) C(14) 3.066 2_567
H(10) H(1) 3.531 2_567
H(10) H(2) 3.506 .
H(10) H(2) 3.474 2_567
H(10) H(5) 2.442 .
H(10) H(5) 3.215 2_467
H(10) H(5) 3.523 2_567
H(10) H(9) 1.551 .
H(10) H(11) 1.551 .
H(10) H(12) 3.547 1_665
H(10) H(13) 2.978 2_567
H(11) O(1) 2.814 1_565
H(11) C(4) 2.023 .
H(11) C(5) 2.611 .
H(11) C(10) 3.540 1_565
H(11) C(11) 3.233 .
H(11) C(11) 3.567 2_467
H(11) C(15) 3.351 2_567
H(11) H(2) 2.452 .
H(11) H(4) 3.328 1_565
H(11) H(5) 3.483 .
H(11) H(5) 2.657 2_467
H(11) H(6) 3.207 1_565
H(11) H(9) 1.551 .
H(11) H(10) 1.551 .
H(11) H(12) 3.435 1_665
H(11) H(13) 2.574 2_567
H(11) H(14) 3.071 1_565
H(11) H(14) 3.319 2_567
H(12) O(1) 2.750 .
H(12) O(2) 2.846 3_546
H(12) C(6) 3.272 .
H(12) C(8) 2.018 .
H(12) C(9) 2.511 .
H(12) C(10) 3.471 1_455
H(12) C(12) 3.329 1_445
H(12) C(14) 3.503 1_455
H(12) H(2) 3.458 1_545
H(12) H(4) 2.981 1_455
H(12) H(6) 2.727 1_455
H(12) H(7) 2.302 .
H(12) H(8) 2.739 .
H(12) H(9) 2.577 1_445
H(12) H(10) 3.547 1_445
H(12) H(11) 3.435 1_445
H(12) H(13) 1.551 .
H(12) H(14) 1.551 .
H(13) O(1) 3.128 .
H(13) C(3) 2.962 .
H(13) C(6) 2.508 .
H(13) C(8) 2.028 .
H(13) C(9) 2.955 .
H(13) C(11) 3.225 1_455
H(13) C(12) 3.203 2_467
H(13) C(14) 3.223 1_455
H(13) C(14) 3.389 .
H(13) H(1) 2.946 .
H(13) H(5) 2.650 1_455
H(13) H(6) 2.672 1_455
H(13) H(6) 3.554 2_457
H(13) H(7) 3.222 .
H(13) H(8) 2.908 .
H(13) H(10) 2.978 2_467
H(13) H(11) 2.574 2_467
H(13) H(12) 1.551 .
H(13) H(14) 1.551 .
H(13) H(14) 3.472 2_457
H(14) O(1) 2.317 .
H(14) C(6) 2.879 .
H(14) C(8) 2.033 .
H(14) C(9) 3.273 .
H(14) C(14) 3.326 .
H(14) C(14) 3.344 2_457
H(14) H(2) 3.153 1_545
H(14) H(5) 3.315 2_457
H(14) H(6) 3.170 .
H(14) H(6) 2.849 2_457
H(14) H(7) 3.337 .
H(14) H(9) 3.374 1_445
H(14) H(11) 3.071 1_545
H(14) H(11) 3.319 2_467
H(14) H(12) 1.551 .
H(14) H(13) 1.551 .
H(14) H(13) 3.472 2_557

loop_
_geom_torsion_atom_site_label_1
_geom_torsion_atom_site_label_2
_geom_torsion_atom_site_label_3
_geom_torsion_atom_site_label_4
_geom_torsion
C(8) O(1) C(10) C(7) -10.7(3)
C(10) O(1) C(8) C(6) -80.4(2)
C(10) O(1) C(8) C(9) 41.8(2)
C(10) O(1) C(8) C(15) 162.6(2)
C(5) C(3) C(6) C(8) 175.9(2)
C(5) C(3) C(6) C(14) 0.8(4)
C(6) C(3) C(5) C(4) -0.1(3)
C(5) C(4) C(11) C(14) 1.9(4)
C(11) C(4) C(5) C(3) -1.2(4)
C(12) C(4) C(5) C(3) 179.1(2)
C(12) C(4) C(11) C(14) -178.5(2)
C(3) C(6) C(8) O(1) 161.8(2)
C(3) C(6) C(8) C(9) 42.1(3)
C(3) C(6) C(8) C(15) -85.4(3)
C(3) C(6) C(14) C(11) -0.3(4)
C(8) C(6) C(14) C(11) -175.4(2)
C(14) C(6) C(8) O(1) -23.3(3)
C(14) C(6) C(8) C(9) -142.9(2)
C(14) C(6) C(8) C(15) 89.6(3)
C(10) C(7) C(13) O(2) 175.0(2)
C(10) C(7) C(13) C(9) -8.5(4)
C(13) C(7) C(10) O(1) -7.6(4)
O(1) C(8) C(9) C(13) -55.7(2)
C(6) C(8) C(9) C(13) 63.6(2)
C(15) C(8) C(9) C(13) -170.5(2)
C(8) C(9) C(13) O(2) -143.1(2)
C(8) C(9) C(13) C(7) 40.2(3)
C(4) C(11) C(14) C(6) -1.1(4)

loop_
_cod_related_entry_id
_cod_related_entry_database
_cod_related_entry_code
1 ChemSpider 30651520
